data_7005562
loop_
_publ_author_name
'Cooke, Craig E.'
'Ramnial, Taramatee'
'Jennings, Michael C.'
'Pomeroy, Roland K.'
'Clyburne, Jason A. C.'

_publ_section_title
;
 Non-classical NHC transfers from the reaction of (IMes)AgCl with
 osmium carbonyl clusters.
;
_journal_issue 18
_journal_name_full 'Dalton transactions (Cambridge, England : 2003)'
_journal_page_first 1755
_journal_page_last 1758
_journal_paper_doi 10.1039/b703071c
_journal_year 2007
_chemical_formula_moiety '2(C30 H25 Cl N2 O9 Os3), C7 H8'
_chemical_formula_sum 'C33.5 H29 Cl N2 O9 Os3'
_chemical_formula_weight 1209.64
_chemical_name_systematic
;
?
;
_space_group_IT_number 2
_symmetry_cell_setting triclinic
_symmetry_space_group_name_Hall '-P 1'
_symmetry_space_group_name_H-M 'P -1'
_atom_sites_solution_hydrogens geom
_atom_sites_solution_primary direct
_atom_sites_solution_secondary difmap
_audit_creation_method SHELXL-97
_cell_angle_alpha 80.968(2)
_cell_angle_beta 81.369(2)
_cell_angle_gamma 71.935(2)
_cell_formula_units_Z 2
_cell_length_a 8.3651(2)
_cell_length_b 10.8743(3)
_cell_length_c 20.4975(7)
_cell_measurement_reflns_used 6205
_cell_measurement_temperature 100(2)
_cell_measurement_theta_max 30.03
_cell_measurement_theta_min 1.70
_cell_volume 1740.42(9)
_computing_cell_refinement 'DENZO-SMN (Otwinowski & Minor, 1997)'
_computing_data_collection 'COLLECT (Nonius, 1997-2001)'
_computing_data_reduction DENZO-SMN
_computing_molecular_graphics 'SHELXTL/PC (Sheldrick, 2001)'
_computing_publication_material SHELXTL/PC
_computing_structure_refinement 'SHELXL-97 (Sheldrick, 1997)'
_computing_structure_solution 'SHELXS-97 (Sheldrick, 1997)'
_diffrn_ambient_temperature 100(2)
_diffrn_measured_fraction_theta_full 0.996
_diffrn_measured_fraction_theta_max 0.996
_diffrn_measurement_device_type 'Nonius Kappa-CCD'
_diffrn_measurement_method '\f scans, and \w scans with \k offsets'
_diffrn_radiation_monochromator graphite
_diffrn_radiation_source 'fine-focus sealed tube'
_diffrn_radiation_type MoK\a
_diffrn_radiation_wavelength 0.71073
_diffrn_reflns_av_R_equivalents 0.054
_diffrn_reflns_av_sigmaI/netI 0.0540
_diffrn_reflns_limit_h_max 10
_diffrn_reflns_limit_h_min -10
_diffrn_reflns_limit_k_max 13
_diffrn_reflns_limit_k_min -13
_diffrn_reflns_limit_l_max 25
_diffrn_reflns_limit_l_min -25
_diffrn_reflns_number 21096
_diffrn_reflns_theta_full 26.37
_diffrn_reflns_theta_max 26.37
_diffrn_reflns_theta_min 2.58
_diffrn_standards_number 0
_exptl_absorpt_coefficient_mu 11.056
_exptl_absorpt_correction_T_max 0.3275
_exptl_absorpt_correction_T_min 0.1899
_exptl_absorpt_correction_type multi-scan
_exptl_absorpt_process_details 'DENZO-SMN (Otwinowski & Minor, 1997)'
_exptl_crystal_colour orange
_exptl_crystal_density_diffrn 2.308
_exptl_crystal_density_method 'not measured'
_exptl_crystal_description prism
_exptl_crystal_F_000 1122
_exptl_crystal_size_max 0.22
_exptl_crystal_size_mid 0.17
_exptl_crystal_size_min 0.13
_refine_diff_density_max 1.942
_refine_diff_density_min -2.338
_refine_diff_density_rms 0.242
_refine_ls_extinction_method none
_refine_ls_goodness_of_fit_ref 1.028
_refine_ls_hydrogen_treatment mixed
_refine_ls_matrix_type full
_refine_ls_number_parameters 432
_refine_ls_number_reflns 7106
_refine_ls_number_restraints 405
_refine_ls_restrained_S_all 1.002
_refine_ls_R_factor_all 0.0437
_refine_ls_R_factor_gt 0.0340
_refine_ls_shift/su_max 0.009
_refine_ls_shift/su_mean 0.000
_refine_ls_structure_factor_coef Fsqd
_refine_ls_weighting_details 'calc w=1/[\s^2^(Fo^2^)+(0.0442P)^2^] where P=(Fo^2^+2Fc^2^)/3'
_refine_ls_weighting_scheme calc
_refine_ls_wR_factor_gt 0.0802
_refine_ls_wR_factor_ref 0.0836
_reflns_number_gt 6040
_reflns_number_total 7106
_reflns_threshold_expression I>2\s(I)
_cod_data_source_file b703071c.txt
_cod_data_source_block 05119
_cod_depositor_comments
;
The following automatic conversions were performed:
'_symmetry_cell_setting' value 'Triclinic' changed to 'triclinic'
according to '/home/saulius/struct/CIF-dictionaries/cif_core.dic'
dictionary named 'cif_core.dic' version 2.4.1 from 2010-06-29.

Automatic conversion script
Id: cif_fix_enum 1527 2010-12-29 10:47:43Z saulius 
;
_cod_original_formula_sum 'C33.50 H29 Cl N2 O9 Os3'
_cod_database_code 7005562

loop_
_symmetry_equiv_pos_as_xyz
'x, y, z'
'-x, -y, -z'

loop_
_atom_site_label
_atom_site_type_symbol
_atom_site_fract_x
_atom_site_fract_y
_atom_site_fract_z
_atom_site_U_iso_or_equiv
_atom_site_adp_type
_atom_site_occupancy
_atom_site_symmetry_multiplicity
_atom_site_calc_flag
_atom_site_refinement_flags
_atom_site_disorder_assembly
_atom_site_disorder_group
Os1 Os 0.21668(3) 0.72297(2) 0.248025(12) 0.01139(7) Uani 1 1 d DU . .
Os2 Os -0.01816(3) 0.65229(2) 0.351792(12) 0.01251(7) Uani 1 1 d DU . .
Os3 Os 0.30506(3) 0.47198(2) 0.324304(13) 0.01371(8) Uani 1 1 d U . .
Cl Cl -0.05280(19) 0.68790(16) 0.23272(8) 0.0166(3) Uani 1 1 d U . .
H H 0.083(7) 0.793(6) 0.327(2) 0.026(19) Uiso 1 1 d D . .
C1 C 0.1331(7) 0.9180(6) 0.2029(3) 0.0129(12) Uani 1 1 d U . .
N2 N 0.0432(6) 1.0290(5) 0.2307(3) 0.0143(11) Uani 1 1 d U . .
C3 C 0.0276(8) 1.1370(6) 0.1848(3) 0.0179(14) Uani 1 1 d U . .
H3A H -0.0290 1.2247 0.1924 0.022 Uiso 1 1 calc R . .
C4 C 0.1071(8) 1.0957(6) 0.1273(3) 0.0189(14) Uani 1 1 d U . .
H4A H 0.1175 1.1483 0.0862 0.023 Uiso 1 1 calc R . .
N5 N 0.1714(6) 0.9621(5) 0.1388(3) 0.0148(11) Uani 1 1 d U . .
C13 C 0.4145(8) 0.7434(6) 0.2668(3) 0.0171(13) Uani 1 1 d U . .
O13 O 0.5403(6) 0.7549(5) 0.2781(2) 0.0256(12) Uani 1 1 d U . .
C14 C 0.3363(7) 0.6441(6) 0.1733(3) 0.0155(13) Uani 1 1 d U . .
O14 O 0.4096(6) 0.5848(5) 0.1311(2) 0.0271(12) Uani 1 1 d U . .
O21 O -0.3632(6) 0.8361(5) 0.3971(2) 0.0246(11) Uani 1 1 d U . .
C21 C -0.2323(8) 0.7760(6) 0.3754(3) 0.0151(13) Uani 1 1 d U . .
C23 C 0.0409(8) 0.6287(6) 0.4383(3) 0.0170(13) Uani 1 1 d U . .
O23 O 0.0782(6) 0.6164(5) 0.4913(2) 0.0255(12) Uani 1 1 d U . .
O24 O -0.1703(6) 0.4262(5) 0.3723(2) 0.0265(12) Uani 1 1 d U . .
C24 C -0.1140(8) 0.5094(6) 0.3676(3) 0.0154(13) Uani 1 1 d U . .
C31 C 0.2875(8) 0.3354(7) 0.3945(3) 0.0173(13) Uani 1 1 d U . .
O31 O 0.2803(6) 0.2548(5) 0.4370(3) 0.0265(11) Uani 1 1 d U . .
O32 O 0.6555(6) 0.3709(5) 0.2479(3) 0.0297(12) Uani 1 1 d U . .
C32 C 0.5265(9) 0.4069(6) 0.2778(4) 0.0205(15) Uani 1 1 d U . .
O33 O 0.4448(6) 0.6066(5) 0.4149(2) 0.0267(12) Uani 1 1 d U . .
C33 C 0.3916(8) 0.5586(7) 0.3819(4) 0.0216(15) Uani 1 1 d U . .
O34 O 0.1346(7) 0.3796(5) 0.2261(3) 0.0372(15) Uani 1 1 d U . .
C34 C 0.1948(9) 0.4174(7) 0.2617(4) 0.0221(15) Uani 1 1 d U . .
C51 C 0.2643(4) 0.8877(4) 0.08666(17) 0.0179(14) Uani 1 1 d GU . .
C52 C 0.1769(4) 0.8465(5) 0.0461(2) 0.0181(14) Uani 1 1 d GU . .
C53 C 0.2613(5) 0.7903(4) -0.0107(2) 0.0200(14) Uani 1 1 d GU . .
H53A H 0.2016 0.7621 -0.0384 0.024 Uiso 1 1 calc R . .
C54 C 0.4332(5) 0.7755(4) -0.02678(18) 0.0246(16) Uani 1 1 d GU . .
C55 C 0.5206(4) 0.8168(4) 0.0138(2) 0.0203(14) Uani 1 1 d GU . .
H55A H 0.6380 0.8066 0.0028 0.024 Uiso 1 1 calc R . .
C56 C 0.4361(4) 0.8729(4) 0.07055(19) 0.0137(13) Uani 1 1 d GU . .
C57 C -0.0098(8) 0.8590(7) 0.0638(3) 0.0215(15) Uani 1 1 d U . .
H57A H -0.0747 0.9514 0.0612 0.032 Uiso 1 1 calc R . .
H57B H -0.0280 0.8171 0.1091 0.032 Uiso 1 1 calc R . .
H57C H -0.0473 0.8168 0.0326 0.032 Uiso 1 1 calc R . .
C58 C 0.5202(9) 0.7217(7) -0.0911(4) 0.0284(18) Uani 1 1 d U . .
H58A H 0.6388 0.7215 -0.0966 0.043 Uiso 1 1 calc R . .
H58B H 0.4633 0.7764 -0.1285 0.043 Uiso 1 1 calc R . .
H58C H 0.5150 0.6326 -0.0897 0.043 Uiso 1 1 calc R . .
C59 C 0.5354(8) 0.9148(7) 0.1149(4) 0.0239(16) Uani 1 1 d U . .
H59A H 0.6072 0.8376 0.1393 0.036 Uiso 1 1 calc R . .
H59B H 0.4565 0.9696 0.1466 0.036 Uiso 1 1 calc R . .
H59C H 0.6063 0.9643 0.0875 0.036 Uiso 1 1 calc R . .
C61 C -0.0320(5) 1.0435(4) 0.29717(16) 0.0138(13) Uani 1 1 d GU . .
C62 C -0.2052(4) 1.0618(4) 0.31037(18) 0.0179(14) Uani 1 1 d GU . .
C63 C -0.2881(4) 1.0944(5) 0.3721(2) 0.0183(14) Uani 1 1 d GU . .
H63A H -0.4064 1.1069 0.3811 0.022 Uiso 1 1 calc R . .
C64 C -0.1977(5) 1.1088(5) 0.42061(16) 0.0202(15) Uani 1 1 d GU . .
C65 C -0.0246(5) 1.0905(5) 0.40742(18) 0.0226(15) Uani 1 1 d GU . .
H65A H 0.0372 1.1003 0.4406 0.027 Uiso 1 1 calc R . .
C66 C 0.0583(3) 1.0579(5) 0.3457(2) 0.0168(14) Uani 1 1 d GU . .
C67 C -0.3065(8) 1.0460(7) 0.2578(4) 0.0229(16) Uani 1 1 d U . .
H67A H -0.3024 1.1117 0.2195 0.034 Uiso 1 1 calc R . .
H67B H -0.4243 1.0572 0.2766 0.034 Uiso 1 1 calc R . .
H67C H -0.2579 0.9588 0.2436 0.034 Uiso 1 1 calc R . .
C68 C -0.2899(9) 1.1493(9) 0.4863(4) 0.035(2) Uani 1 1 d U . .
H68A H -0.3387 1.2442 0.4821 0.053 Uiso 1 1 calc R . .
H68B H -0.2106 1.1220 0.5201 0.053 Uiso 1 1 calc R . .
H68C H -0.3805 1.1079 0.4994 0.053 Uiso 1 1 calc R . .
C69 C 0.2472(8) 1.0436(7) 0.3307(4) 0.0265(17) Uani 1 1 d U . .
H69A H 0.2651 1.1096 0.2943 0.040 Uiso 1 1 calc R . .
H69B H 0.3071 0.9566 0.3178 0.040 Uiso 1 1 calc R . .
H69C H 0.2906 1.0553 0.3704 0.040 Uiso 1 1 calc R . .
C71 C 0.830(2) 0.516(2) 0.1076(9) 0.038(3) Uani 0.50 1 d PU A -1
H71A H 0.9051 0.5080 0.1414 0.058 Uiso 0.50 1 calc PR A -1
H71B H 0.7793 0.4440 0.1172 0.058 Uiso 0.50 1 calc PR A -1
H71C H 0.7408 0.5990 0.1081 0.058 Uiso 0.50 1 calc PR A -1
C72 C 0.9318(12) 0.5094(14) 0.0396(4) 0.026(3) Uani 0.50 1 d PGU A -1
C73 C 1.0992(13) 0.5101(11) 0.0338(5) 0.030(3) Uani 0.50 1 d PGU A -1
H73A H 1.1464 0.5191 0.0716 0.036 Uiso 0.50 1 calc PR A -1
C74 C 1.1975(10) 0.4978(12) -0.0271(6) 0.038(4) Uani 0.50 1 d PGU A -1
H74A H 1.3119 0.4983 -0.0311 0.046 Uiso 0.50 1 calc PR A -1
C75 C 1.1284(14) 0.4847(14) -0.0823(5) 0.038(3) Uani 0.50 1 d PGU A -1
H75A H 1.1957 0.4763 -0.1240 0.046 Uiso 0.50 1 calc PR A -1
C76 C 0.9610(15) 0.4840(12) -0.0766(5) 0.037(4) Uani 0.50 1 d PGU A -1
H76A H 0.9138 0.4751 -0.1143 0.044 Uiso 0.50 1 calc PR A -1
C77 C 0.8627(10) 0.4964(12) -0.0156(6) 0.030(3) Uani 0.50 1 d PGU A -1
H77A H 0.7483 0.4959 -0.0117 0.036 Uiso 0.50 1 calc PR A -1

loop_
_atom_site_aniso_label
_atom_site_aniso_U_11
_atom_site_aniso_U_22
_atom_site_aniso_U_33
_atom_site_aniso_U_23
_atom_site_aniso_U_13
_atom_site_aniso_U_12
Os1 0.01015(13) 0.01141(14) 0.01133(14) -0.00101(10) 0.00037(9) -0.00220(10)
Os2 0.01109(13) 0.01330(14) 0.01216(14) -0.00034(10) 0.00040(9) -0.00349(10)
Os3 0.01380(13) 0.01118(14) 0.01443(14) -0.00118(10) -0.00108(10) -0.00157(10)
Cl 0.0150(7) 0.0212(9) 0.0147(8) -0.0010(7) -0.0030(6) -0.0070(7)
C1 0.013(3) 0.009(3) 0.015(3) 0.001(2) 0.001(2) -0.003(2)
N2 0.014(3) 0.010(3) 0.018(3) -0.005(2) 0.004(2) -0.003(2)
C3 0.018(3) 0.012(3) 0.021(3) -0.002(3) 0.005(3) -0.003(3)
C4 0.017(3) 0.015(3) 0.019(3) 0.006(3) -0.004(3) 0.000(3)
N5 0.014(3) 0.016(3) 0.011(3) -0.004(2) 0.004(2) -0.001(2)
C13 0.015(3) 0.017(3) 0.015(3) 0.004(3) -0.002(2) -0.003(3)
O13 0.017(2) 0.035(3) 0.028(3) -0.002(2) -0.002(2) -0.014(2)
C14 0.009(3) 0.015(3) 0.021(3) 0.004(3) -0.007(2) -0.002(3)
O14 0.034(3) 0.019(3) 0.020(3) -0.005(2) 0.005(2) 0.001(2)
O21 0.018(2) 0.025(3) 0.028(3) -0.005(2) 0.004(2) -0.004(2)
C21 0.019(3) 0.012(3) 0.013(3) 0.006(3) 0.000(2) -0.009(2)
C23 0.013(3) 0.015(3) 0.022(3) -0.002(3) 0.008(2) -0.008(3)
O23 0.029(3) 0.039(3) 0.011(2) -0.001(2) -0.002(2) -0.015(2)
O24 0.036(3) 0.027(3) 0.021(3) 0.007(2) -0.009(2) -0.018(2)
C24 0.017(3) 0.018(3) 0.008(3) 0.002(3) -0.004(2) -0.002(3)
C31 0.016(3) 0.016(3) 0.019(3) -0.009(3) 0.002(3) 0.000(3)
O31 0.025(3) 0.021(3) 0.028(3) 0.001(2) 0.006(2) -0.005(2)
O32 0.019(3) 0.030(3) 0.034(3) -0.002(3) 0.009(2) -0.004(2)
C32 0.023(3) 0.012(3) 0.025(4) -0.006(3) -0.003(3) 0.000(3)
O33 0.027(3) 0.031(3) 0.026(3) -0.010(2) -0.009(2) -0.009(2)
C33 0.013(3) 0.021(4) 0.025(4) -0.003(3) 0.000(3) 0.001(3)
O34 0.046(3) 0.032(3) 0.042(4) -0.015(3) -0.020(3) -0.011(3)
C34 0.023(3) 0.014(3) 0.025(4) -0.003(3) 0.003(3) -0.002(3)
C51 0.020(3) 0.017(3) 0.016(3) -0.001(3) -0.001(2) -0.006(3)
C52 0.022(3) 0.015(3) 0.015(3) 0.001(3) 0.001(3) -0.004(3)
C53 0.021(3) 0.015(4) 0.020(4) -0.003(3) -0.005(3) 0.002(3)
C54 0.031(4) 0.017(4) 0.021(4) -0.004(3) 0.002(3) -0.001(3)
C55 0.027(3) 0.017(4) 0.009(3) 0.005(3) 0.003(3) -0.001(3)
C56 0.013(3) 0.013(3) 0.012(3) 0.002(3) 0.002(2) -0.003(3)
C57 0.016(3) 0.027(4) 0.020(4) -0.001(3) -0.003(3) -0.004(3)
C58 0.036(4) 0.026(4) 0.018(4) -0.006(3) 0.005(3) -0.004(3)
C59 0.021(4) 0.027(4) 0.022(4) -0.002(3) -0.004(3) -0.004(3)
C61 0.019(3) 0.009(3) 0.012(3) -0.004(3) 0.004(2) -0.003(3)
C62 0.018(3) 0.011(3) 0.021(3) 0.001(3) 0.000(3) -0.001(3)
C63 0.017(3) 0.016(3) 0.020(3) 0.001(3) 0.005(2) -0.007(3)
C64 0.023(3) 0.020(4) 0.016(3) -0.004(3) 0.004(3) -0.006(3)
C65 0.021(3) 0.026(4) 0.018(4) -0.004(3) -0.002(3) -0.003(3)
C66 0.012(3) 0.016(3) 0.019(3) -0.006(3) 0.001(2) 0.001(3)
C67 0.016(3) 0.023(4) 0.025(4) -0.005(3) 0.004(3) -0.001(3)
C68 0.024(4) 0.056(6) 0.024(4) -0.015(4) 0.008(3) -0.007(4)
C69 0.022(3) 0.028(4) 0.032(4) -0.010(4) -0.001(3) -0.009(3)
C71 0.036(6) 0.034(5) 0.036(8) 0.014(8) 0.001(5) -0.006(6)
C72 0.019(6) 0.017(7) 0.035(7) 0.004(7) -0.004(5) 0.000(6)
C73 0.024(5) 0.025(5) 0.042(7) -0.005(6) -0.002(5) -0.008(5)
C74 0.022(7) 0.022(8) 0.061(9) -0.008(8) 0.006(6) 0.002(7)
C75 0.036(6) 0.034(5) 0.036(8) 0.014(8) 0.001(5) -0.006(6)
C76 0.041(8) 0.035(9) 0.027(7) 0.011(7) -0.006(6) -0.007(8)
C77 0.024(5) 0.025(5) 0.042(7) -0.005(6) -0.002(5) -0.008(5)

loop_
_atom_type_symbol
_atom_type_description
_atom_type_scat_dispersion_real
_atom_type_scat_dispersion_imag
_atom_type_scat_source
C C 0.0033 0.0016 'International Tables Vol C Tables 4.2.6.8 and 6.1.1.4'
H H 0.0000 0.0000 'International Tables Vol C Tables 4.2.6.8 and 6.1.1.4'
N N 0.0061 0.0033 'International Tables Vol C Tables 4.2.6.8 and 6.1.1.4'
O O 0.0106 0.0060 'International Tables Vol C Tables 4.2.6.8 and 6.1.1.4'
Cl Cl 0.1484 0.1585 'International Tables Vol C Tables 4.2.6.8 and 6.1.1.4'
Os Os -1.2165 7.6030 'International Tables Vol C Tables 4.2.6.8 and 6.1.1.4'

loop_
_geom_angle_atom_site_label_1
_geom_angle_atom_site_label_2
_geom_angle_atom_site_label_3
_geom_angle
_geom_angle_site_symmetry_1
_geom_angle_site_symmetry_3
_geom_angle_publ_flag
C13 Os1 C14 88.7(3) . . ?
C13 Os1 C1 92.6(3) . . ?
C14 Os1 C1 99.0(3) . . ?
C13 Os1 Cl 175.2(2) . . ?
C14 Os1 Cl 94.46(18) . . ?
C1 Os1 Cl 90.51(17) . . ?
C13 Os1 Os2 120.9(2) . . ?
C14 Os1 Os2 132.5(2) . . ?
C1 Os1 Os2 114.19(16) . . ?
Cl Os1 Os2 54.38(4) . . ?
C13 Os1 Os3 88.0(2) . . ?
C14 Os1 Os3 88.4(2) . . ?
C1 Os1 Os3 172.62(16) . . ?
Cl Os1 Os3 88.53(4) . . ?
Os2 Os1 Os3 59.611(9) . . ?
C13 Os1 H 95.0(17) . . ?
C14 Os1 H 174.9(14) . . ?
C1 Os1 H 84.3(18) . . ?
Cl Os1 H 81.6(17) . . ?
Os2 Os1 H 42.4(14) . . ?
Os3 Os1 H 88.3(18) . . ?
C23 Os2 C24 93.7(3) . . ?
C23 Os2 C21 91.8(3) . . ?
C24 Os2 C21 92.5(3) . . ?
C23 Os2 Cl 171.21(19) . . ?
C24 Os2 Cl 92.69(18) . . ?
C21 Os2 Cl 93.98(19) . . ?
C23 Os2 Os3 84.81(19) . . ?
C24 Os2 Os3 88.75(18) . . ?
C21 Os2 Os3 176.40(18) . . ?
Cl Os2 Os3 89.31(4) . . ?
C23 Os2 Os1 116.39(19) . . ?
C24 Os2 Os1 132.19(18) . . ?
C21 Os2 Os1 120.6(2) . . ?
Cl Os2 Os1 54.86(4) . . ?
Os3 Os2 Os1 60.357(9) . . ?
C23 Os2 H 91.3(18) . . ?
C24 Os2 H 174.3(15) . . ?
C21 Os2 H 90.0(17) . . ?
Cl Os2 H 82.0(17) . . ?
Os3 Os2 H 89.0(18) . . ?
Os1 Os2 H 42.5(14) . . ?
C31 Os3 C32 104.5(3) . . ?
C31 Os3 C34 95.9(3) . . ?
C32 Os3 C34 93.0(3) . . ?
C31 Os3 C33 91.7(3) . . ?
C32 Os3 C33 91.8(3) . . ?
C34 Os3 C33 169.7(3) . . ?
C31 Os3 Os2 98.78(18) . . ?
C32 Os3 Os2 156.7(2) . . ?
C34 Os3 Os2 84.40(19) . . ?
C33 Os3 Os2 87.58(18) . . ?
C31 Os3 Os1 158.51(18) . . ?
C32 Os3 Os1 96.7(2) . . ?
C34 Os3 Os1 86.1(2) . . ?
C33 Os3 Os1 84.3(2) . . ?
Os2 Os3 Os1 60.031(9) . . ?
Os2 Cl Os1 70.76(4) . . ?
N5 C1 N2 103.6(5) . . ?
N5 C1 Os1 126.3(4) . . ?
N2 C1 Os1 129.9(5) . . ?
C1 N2 C3 111.2(5) . . ?
C1 N2 C61 129.2(5) . . ?
C3 N2 C61 119.5(5) . . ?
C4 C3 N2 106.9(6) . . ?
C4 C3 H3A 126.5 . . ?
N2 C3 H3A 126.5 . . ?
C3 C4 N5 107.1(6) . . ?
C3 C4 H4A 126.4 . . ?
N5 C4 H4A 126.4 . . ?
C1 N5 C4 111.2(5) . . ?
C1 N5 C51 127.8(5) . . ?
C4 N5 C51 121.0(5) . . ?
O13 C13 Os1 179.1(6) . . ?
O14 C14 Os1 173.5(6) . . ?
O21 C21 Os2 169.9(6) . . ?
O23 C23 Os2 178.6(6) . . ?
O24 C24 Os2 175.3(6) . . ?
O31 C31 Os3 178.2(6) . . ?
O32 C32 Os3 177.3(7) . . ?
O33 C33 Os3 178.5(6) . . ?
O34 C34 Os3 176.7(6) . . ?
C52 C51 C56 120.0 . . ?
C52 C51 N5 119.0(3) . . ?
C56 C51 N5 120.3(3) . . ?
C53 C52 C51 120.0 . . ?
C53 C52 C57 119.3(3) . . ?
C51 C52 C57 120.6(3) . . ?
C52 C53 C54 120.0 . . ?
C52 C53 H53A 120.0 . . ?
C54 C53 H53A 120.0 . . ?
C55 C54 C53 120.0 . . ?
C55 C54 C58 120.9(4) . . ?
C53 C54 C58 119.0(4) . . ?
C56 C55 C54 120.0 . . ?
C56 C55 H55A 120.0 . . ?
C54 C55 H55A 120.0 . . ?
C55 C56 C51 120.0 . . ?
C55 C56 C59 119.0(4) . . ?
C51 C56 C59 121.0(4) . . ?
C52 C57 H57A 109.5 . . ?
C52 C57 H57B 109.5 . . ?
H57A C57 H57B 109.5 . . ?
C52 C57 H57C 109.5 . . ?
H57A C57 H57C 109.5 . . ?
H57B C57 H57C 109.5 . . ?
C54 C58 H58A 109.5 . . ?
C54 C58 H58B 109.5 . . ?
H58A C58 H58B 109.5 . . ?
C54 C58 H58C 109.5 . . ?
H58A C58 H58C 109.5 . . ?
H58B C58 H58C 109.5 . . ?
C56 C59 H59A 109.5 . . ?
C56 C59 H59B 109.5 . . ?
H59A C59 H59B 109.5 . . ?
C56 C59 H59C 109.5 . . ?
H59A C59 H59C 109.5 . . ?
H59B C59 H59C 109.5 . . ?
C62 C61 C66 120.0 . . ?
C62 C61 N2 118.0(3) . . ?
C66 C61 N2 121.4(3) . . ?
C63 C62 C61 120.0 . . ?
C63 C62 C67 119.2(3) . . ?
C61 C62 C67 120.8(3) . . ?
C64 C63 C62 120.0 . . ?
C64 C63 H63A 120.0 . . ?
C62 C63 H63A 120.0 . . ?
C63 C64 C65 120.0 . . ?
C63 C64 C68 119.5(4) . . ?
C65 C64 C68 120.5(4) . . ?
C66 C65 C64 120.0 . . ?
C66 C65 H65A 120.0 . . ?
C64 C65 H65A 120.0 . . ?
C65 C66 C61 120.0 . . ?
C65 C66 C69 119.6(4) . . ?
C61 C66 C69 120.4(4) . . ?
C62 C67 H67A 109.5 . . ?
C62 C67 H67B 109.5 . . ?
H67A C67 H67B 109.5 . . ?
C62 C67 H67C 109.5 . . ?
H67A C67 H67C 109.5 . . ?
H67B C67 H67C 109.5 . . ?
C64 C68 H68A 109.5 . . ?
C64 C68 H68B 109.5 . . ?
H68A C68 H68B 109.5 . . ?
C64 C68 H68C 109.5 . . ?
H68A C68 H68C 109.5 . . ?
H68B C68 H68C 109.5 . . ?
C66 C69 H69A 109.5 . . ?
C66 C69 H69B 109.5 . . ?
H69A C69 H69B 109.5 . . ?
C66 C69 H69C 109.5 . . ?
H69A C69 H69C 109.5 . . ?
H69B C69 H69C 109.5 . . ?
C73 C72 C77 120.0 . . ?
C73 C72 C71 118.8(11) . . ?
C77 C72 C71 121.1(11) . . ?
C74 C73 C72 120.0 . . ?
C74 C73 H73A 120.0 . . ?
C72 C73 H73A 120.0 . . ?
C73 C74 C75 120.0 . . ?
C73 C74 H74A 120.0 . . ?
C75 C74 H74A 120.0 . . ?
C76 C75 C74 120.0 . . ?
C76 C75 H75A 120.0 . . ?
C74 C75 H75A 120.0 . . ?
C75 C76 C77 120.0 . . ?
C75 C76 H76A 120.0 . . ?
C77 C76 H76A 120.0 . . ?
C76 C77 C72 120.0 . . ?
C76 C77 H77A 120.0 . . ?
C72 C77 H77A 120.0 . . ?

loop_
_geom_bond_atom_site_label_1
_geom_bond_atom_site_label_2
_geom_bond_distance
_geom_bond_site_symmetry_2
_geom_bond_publ_flag
Os1 C13 1.839(6) . ?
Os1 C14 1.872(7) . ?
Os1 C1 2.122(6) . ?
Os1 Cl 2.4715(15) . ?
Os1 Os2 2.8536(4) . ?
Os1 Os3 2.8629(4) . ?
Os1 H 1.93(4) . ?
Os2 C23 1.869(7) . ?
Os2 C24 1.923(7) . ?
Os2 C21 1.925(6) . ?
Os2 Cl 2.4569(16) . ?
Os2 Os3 2.8415(3) . ?
Os2 H 1.93(4) . ?
Os3 C31 1.923(8) . ?
Os3 C32 1.926(7) . ?
Os3 C34 1.945(7) . ?
Os3 C33 1.959(7) . ?
C1 N5 1.353(8) . ?
C1 N2 1.368(7) . ?
N2 C3 1.370(9) . ?
N2 C61 1.423(6) . ?
C3 C4 1.333(9) . ?
C3 H3A 0.9500 . ?
C4 N5 1.379(8) . ?
C4 H4A 0.9500 . ?
N5 C51 1.425(5) . ?
C13 O13 1.158(7) . ?
C14 O14 1.145(7) . ?
O21 C21 1.150(7) . ?
C23 O23 1.152(8) . ?
O24 C24 1.128(8) . ?
C31 O31 1.144(8) . ?
O32 C32 1.144(8) . ?
O33 C33 1.128(8) . ?
O34 C34 1.135(8) . ?
C51 C52 1.3900 . ?
C51 C56 1.3900 . ?
C52 C53 1.3900 . ?
C52 C57 1.517(7) . ?
C53 C54 1.3900 . ?
C53 H53A 0.9500 . ?
C54 C55 1.3900 . ?
C54 C58 1.517(7) . ?
C55 C56 1.3900 . ?
C55 H55A 0.9500 . ?
C56 C59 1.522(7) . ?
C57 H57A 0.9800 . ?
C57 H57B 0.9800 . ?
C57 H57C 0.9800 . ?
C58 H58A 0.9800 . ?
C58 H58B 0.9800 . ?
C58 H58C 0.9800 . ?
C59 H59A 0.9800 . ?
C59 H59B 0.9800 . ?
C59 H59C 0.9800 . ?
C61 C62 1.3900 . ?
C61 C66 1.3900 . ?
C62 C63 1.3900 . ?
C62 C67 1.527(7) . ?
C63 C64 1.3900 . ?
C63 H63A 0.9500 . ?
C64 C65 1.3900 . ?
C64 C68 1.505(7) . ?
C65 C66 1.3900 . ?
C65 H65A 0.9500 . ?
C66 C69 1.527(7) . ?
C67 H67A 0.9800 . ?
C67 H67B 0.9800 . ?
C67 H67C 0.9800 . ?
C68 H68A 0.9800 . ?
C68 H68B 0.9800 . ?
C68 H68C 0.9800 . ?
C69 H69A 0.9800 . ?
C69 H69B 0.9800 . ?
C69 H69C 0.9800 . ?
C71 C72 1.519(18) . ?
C71 H71A 0.9800 . ?
C71 H71B 0.9800 . ?
C71 H71C 0.9800 . ?
C72 C73 1.3900 . ?
C72 C77 1.3900 . ?
C73 C74 1.3900 . ?
C73 H73A 0.9500 . ?
C74 C75 1.3900 . ?
C74 H74A 0.9500 . ?
C75 C76 1.3900 . ?
C75 H75A 0.9500 . ?
C76 C77 1.3900 . ?
C76 H76A 0.9500 . ?
C77 H77A 0.9500 . ?

loop_
_geom_torsion_atom_site_label_1
_geom_torsion_atom_site_label_2
_geom_torsion_atom_site_label_3
_geom_torsion_atom_site_label_4
_geom_torsion
_geom_torsion_site_symmetry_1
_geom_torsion_site_symmetry_2
_geom_torsion_site_symmetry_3
_geom_torsion_site_symmetry_4
_geom_torsion_publ_flag
C13 Os1 Os2 C23 0.0(3) . . . . ?
C14 Os1 Os2 C23 120.9(3) . . . . ?
C1 Os1 Os2 C23 -109.0(3) . . . . ?
Cl Os1 Os2 C23 179.1(2) . . . . ?
Os3 Os1 Os2 C23 66.5(2) . . . . ?
C13 Os1 Os2 C24 -123.2(3) . . . . ?
C14 Os1 Os2 C24 -2.3(3) . . . . ?
C1 Os1 Os2 C24 127.9(3) . . . . ?
Cl Os1 Os2 C24 55.9(2) . . . . ?
Os3 Os1 Os2 C24 -56.7(2) . . . . ?
C13 Os1 Os2 C21 109.5(3) . . . . ?
C14 Os1 Os2 C21 -129.6(3) . . . . ?
C1 Os1 Os2 C21 0.5(3) . . . . ?
Cl Os1 Os2 C21 -71.4(2) . . . . ?
Os3 Os1 Os2 C21 176.0(2) . . . . ?
C13 Os1 Os2 Cl -179.1(2) . . . . ?
C14 Os1 Os2 Cl -58.2(2) . . . . ?
C1 Os1 Os2 Cl 71.95(18) . . . . ?
Os3 Os1 Os2 Cl -112.55(5) . . . . ?
C13 Os1 Os2 Os3 -66.5(2) . . . . ?
C14 Os1 Os2 Os3 54.4(2) . . . . ?
C1 Os1 Os2 Os3 -175.49(18) . . . . ?
Cl Os1 Os2 Os3 112.55(5) . . . . ?
C23 Os2 Os3 C31 51.7(3) . . . . ?
C24 Os2 Os3 C31 -42.1(3) . . . . ?
C21 Os2 Os3 C31 69(3) . . . . ?
Cl Os2 Os3 C31 -134.79(19) . . . . ?
Os1 Os2 Os3 C31 176.16(19) . . . . ?
C23 Os2 Os3 C32 -128.6(5) . . . . ?
C24 Os2 Os3 C32 137.6(5) . . . . ?
C21 Os2 Os3 C32 -111(3) . . . . ?
Cl Os2 Os3 C32 44.9(5) . . . . ?
Os1 Os2 Os3 C32 -4.1(5) . . . . ?
C23 Os2 Os3 C34 146.9(3) . . . . ?
C24 Os2 Os3 C34 53.0(3) . . . . ?
C21 Os2 Os3 C34 164(3) . . . . ?
Cl Os2 Os3 C34 -39.7(2) . . . . ?
Os1 Os2 Os3 C34 -88.7(2) . . . . ?
C23 Os2 Os3 C33 -39.6(3) . . . . ?
C24 Os2 Os3 C33 -133.5(3) . . . . ?
C21 Os2 Os3 C33 -22(3) . . . . ?
Cl Os2 Os3 C33 133.8(2) . . . . ?
Os1 Os2 Os3 C33 84.8(2) . . . . ?
C23 Os2 Os3 Os1 -124.4(2) . . . . ?
C24 Os2 Os3 Os1 141.75(18) . . . . ?
C21 Os2 Os3 Os1 -107(3) . . . . ?
Cl Os2 Os3 Os1 49.05(4) . . . . ?
C13 Os1 Os3 C31 117.6(5) . . . . ?
C14 Os1 Os3 C31 -153.6(5) . . . . ?
C1 Os1 Os3 C31 23.5(14) . . . . ?
Cl Os1 Os3 C31 -59.1(5) . . . . ?
Os2 Os1 Os3 C31 -10.4(5) . . . . ?
C13 Os1 Os3 C32 -53.6(3) . . . . ?
C14 Os1 Os3 C32 35.2(3) . . . . ?
C1 Os1 Os3 C32 -147.7(13) . . . . ?
Cl Os1 Os3 C32 129.68(19) . . . . ?
Os2 Os1 Os3 C32 178.35(19) . . . . ?
C13 Os1 Os3 C34 -146.2(3) . . . . ?
C14 Os1 Os3 C34 -57.4(3) . . . . ?
C1 Os1 Os3 C34 119.7(13) . . . . ?
Cl Os1 Os3 C34 37.1(2) . . . . ?
Os2 Os1 Os3 C34 85.8(2) . . . . ?
C13 Os1 Os3 C33 37.5(3) . . . . ?
C14 Os1 Os3 C33 126.3(3) . . . . ?
C1 Os1 Os3 C33 -56.6(13) . . . . ?
Cl Os1 Os3 C33 -139.2(2) . . . . ?
Os2 Os1 Os3 C33 -90.51(19) . . . . ?
C13 Os1 Os3 Os2 128.0(2) . . . . ?
C14 Os1 Os3 Os2 -143.18(18) . . . . ?
C1 Os1 Os3 Os2 33.9(13) . . . . ?
Cl Os1 Os3 Os2 -48.68(4) . . . . ?
C23 Os2 Cl Os1 -5.5(13) . . . . ?
C24 Os2 Cl Os1 -142.11(18) . . . . ?
C21 Os2 Cl Os1 125.15(19) . . . . ?
Os3 Os2 Cl Os1 -53.39(3) . . . . ?
C13 Os1 Cl Os2 10(2) . . . . ?
C14 Os1 Cl Os2 141.1(2) . . . . ?
C1 Os1 Cl Os2 -119.85(17) . . . . ?
Os3 Os1 Cl Os2 52.84(3) . . . . ?
C13 Os1 C1 N5 86.0(6) . . . . ?
C14 Os1 C1 N5 -3.1(6) . . . . ?
Cl Os1 C1 N5 -97.7(5) . . . . ?
Os2 Os1 C1 N5 -148.4(5) . . . . ?
Os3 Os1 C1 N5 179.8(9) . . . . ?
C13 Os1 C1 N2 -87.8(6) . . . . ?
C14 Os1 C1 N2 -177.0(5) . . . . ?
Cl Os1 C1 N2 88.4(5) . . . . ?
Os2 Os1 C1 N2 37.8(6) . . . . ?
Os3 Os1 C1 N2 6.0(17) . . . . ?
N5 C1 N2 C3 0.0(7) . . . . ?
Os1 C1 N2 C3 174.8(5) . . . . ?
N5 C1 N2 C61 179.3(5) . . . . ?
Os1 C1 N2 C61 -5.8(9) . . . . ?
C1 N2 C3 C4 0.2(7) . . . . ?
C61 N2 C3 C4 -179.3(5) . . . . ?
N2 C3 C4 N5 -0.2(7) . . . . ?
N2 C1 N5 C4 -0.1(7) . . . . ?
Os1 C1 N5 C4 -175.2(4) . . . . ?
N2 C1 N5 C51 -179.8(5) . . . . ?
Os1 C1 N5 C51 5.0(9) . . . . ?
C3 C4 N5 C1 0.2(7) . . . . ?
C3 C4 N5 C51 180.0(5) . . . . ?
C14 Os1 C13 O13 -26(46) . . . . ?
C1 Os1 C13 O13 -125(46) . . . . ?
Cl Os1 C13 O13 106(45) . . . . ?
Os2 Os1 C13 O13 115(46) . . . . ?
Os3 Os1 C13 O13 63(46) . . . . ?
C13 Os1 C14 O14 101(5) . . . . ?
C1 Os1 C14 O14 -167(5) . . . . ?
Cl Os1 C14 O14 -76(5) . . . . ?
Os2 Os1 C14 O14 -32(5) . . . . ?
Os3 Os1 C14 O14 13(5) . . . . ?
C23 Os2 C21 O21 -51(3) . . . . ?
C24 Os2 C21 O21 42(3) . . . . ?
Cl Os2 C21 O21 135(3) . . . . ?
Os3 Os2 C21 O21 -69(5) . . . . ?
Os1 Os2 C21 O21 -174(3) . . . . ?
C24 Os2 C23 O23 -172(25) . . . . ?
C21 Os2 C23 O23 -79(25) . . . . ?
Cl Os2 C23 O23 52(26) . . . . ?
Os3 Os2 C23 O23 100(25) . . . . ?
Os1 Os2 C23 O23 47(25) . . . . ?
C23 Os2 C24 O24 -167(7) . . . . ?
C21 Os2 C24 O24 101(7) . . . . ?
Cl Os2 C24 O24 7(7) . . . . ?
Os3 Os2 C24 O24 -83(7) . . . . ?
Os1 Os2 C24 O24 -36(7) . . . . ?
C32 Os3 C31 O31 68(19) . . . . ?
C34 Os3 C31 O31 163(19) . . . . ?
C33 Os3 C31 O31 -24(19) . . . . ?
Os2 Os3 C31 O31 -112(19) . . . . ?
Os1 Os3 C31 O31 -103(19) . . . . ?
C31 Os3 C32 O32 148(13) . . . . ?
C34 Os3 C32 O32 51(13) . . . . ?
C33 Os3 C32 O32 -119(13) . . . . ?
Os2 Os3 C32 O32 -31(14) . . . . ?
Os1 Os3 C32 O32 -35(13) . . . . ?
C31 Os3 C33 O33 78(27) . . . . ?
C32 Os3 C33 O33 -27(27) . . . . ?
C34 Os3 C33 O33 -144(26) . . . . ?
Os2 Os3 C33 O33 176(100) . . . . ?
Os1 Os3 C33 O33 -123(27) . . . . ?
C31 Os3 C34 O34 -41(12) . . . . ?
C32 Os3 C34 O34 64(12) . . . . ?
C33 Os3 C34 O34 -178(100) . . . . ?
Os2 Os3 C34 O34 -139(12) . . . . ?
Os1 Os3 C34 O34 161(12) . . . . ?
C1 N5 C51 C52 92.9(6) . . . . ?
C4 N5 C51 C52 -86.8(6) . . . . ?
C1 N5 C51 C56 -96.3(6) . . . . ?
C4 N5 C51 C56 84.0(6) . . . . ?
C56 C51 C52 C53 0.0 . . . . ?
N5 C51 C52 C53 170.8(5) . . . . ?
C56 C51 C52 C57 178.5(5) . . . . ?
N5 C51 C52 C57 -10.7(6) . . . . ?
C51 C52 C53 C54 0.0 . . . . ?
C57 C52 C53 C54 -178.6(5) . . . . ?
C52 C53 C54 C55 0.0 . . . . ?
C52 C53 C54 C58 -176.3(5) . . . . ?
C53 C54 C55 C56 0.0 . . . . ?
C58 C54 C55 C56 176.2(5) . . . . ?
C54 C55 C56 C51 0.0 . . . . ?
C54 C55 C56 C59 178.8(5) . . . . ?
C52 C51 C56 C55 0.0 . . . . ?
N5 C51 C56 C55 -170.7(5) . . . . ?
C52 C51 C56 C59 -178.8(5) . . . . ?
N5 C51 C56 C59 10.6(6) . . . . ?
C1 N2 C61 C62 -100.9(6) . . . . ?
C3 N2 C61 C62 78.5(6) . . . . ?
C1 N2 C61 C66 88.2(6) . . . . ?
C3 N2 C61 C66 -92.4(6) . . . . ?
C66 C61 C62 C63 0.0 . . . . ?
N2 C61 C62 C63 -171.0(4) . . . . ?
C66 C61 C62 C67 -179.8(5) . . . . ?
N2 C61 C62 C67 9.2(5) . . . . ?
C61 C62 C63 C64 0.0 . . . . ?
C67 C62 C63 C64 179.8(5) . . . . ?
C62 C63 C64 C65 0.0 . . . . ?
C62 C63 C64 C68 177.6(6) . . . . ?
C63 C64 C65 C66 0.0 . . . . ?
C68 C64 C65 C66 -177.6(6) . . . . ?
C64 C65 C66 C61 0.0 . . . . ?
C64 C65 C66 C69 177.5(5) . . . . ?
C62 C61 C66 C65 0.0 . . . . ?
N2 C61 C66 C65 170.7(5) . . . . ?
C62 C61 C66 C69 -177.5(5) . . . . ?
N2 C61 C66 C69 -6.7(6) . . . . ?
C77 C72 C73 C74 0.0 . . . . ?
C71 C72 C73 C74 176.7(18) . . . . ?
C72 C73 C74 C75 0.0 . . . . ?
C73 C74 C75 C76 0.0 . . . . ?
C74 C75 C76 C77 0.0 . . . . ?
C75 C76 C77 C72 0.0 . . . . ?
C73 C72 C77 C76 0.0 . . . . ?
C71 C72 C77 C76 -176.6(18) . . . . ?
